data_4509264
loop_
_publ_author_name
'Michaelides, Adonis'
'Skoulika, Stavroula'

_publ_section_title
;
 Anion-Induced Formation of Lanthanide-Organic Chains From 3D Framework
 Solids. Anion Exchange in a Crystal-to-Crystal Manner
;
_journal_issue 5
_journal_name_full 'Crystal Growth &amp; Design'
_journal_page_first 2039
_journal_paper_doi 10.1021/cg801138e
_journal_volume 9
_journal_year 2009
_chemical_formula_sum 'C3 H10 N0.5 O6.5 Sm0.5'
_chemical_formula_weight 232.29
_chemical_name_systematic
; 
 ? 
;
_space_group_IT_number 15
_symmetry_cell_setting monoclinic
_symmetry_space_group_name_Hall '-C 2yc'
_symmetry_space_group_name_H-M 'C 1 2/c 1'
_atom_sites_solution_hydrogens geom
_atom_sites_solution_primary direct
_atom_sites_solution_secondary difmap
_audit_creation_method SHELXL-97
_cell_angle_alpha 90.00
_cell_angle_beta 122.590(10)
_cell_angle_gamma 90.00
_cell_formula_units_Z 8
_cell_length_a 12.525(2)
_cell_length_b 16.039(2)
_cell_length_c 8.8530(10)
_cell_measurement_reflns_used 25
_cell_measurement_temperature 293(2)
_cell_measurement_theta_max 12.5
_cell_measurement_theta_min 4.8
_cell_volume 1498.4(4)
_computing_cell_refinement XSCANS
_computing_data_collection XSCANS
_computing_data_reduction XSCANS
_computing_structure_refinement 'SHELXL-97 (Sheldrick, 1997)'
_computing_structure_solution 'SHELXS-97 (Sheldrick, 1990)'
_diffrn_ambient_temperature 293(2)
_diffrn_measured_fraction_theta_full 1.001
_diffrn_measured_fraction_theta_max 1.001
_diffrn_measurement_device_type P4
_diffrn_measurement_method scintillation
_diffrn_radiation_monochromator graphite
_diffrn_radiation_source 'fine-focus sealed tube'
_diffrn_radiation_type MoK\a
_diffrn_radiation_wavelength 0.71073
_diffrn_reflns_av_R_equivalents 0.0206
_diffrn_reflns_av_sigmaI/netI 0.0359
_diffrn_reflns_limit_h_max 14
_diffrn_reflns_limit_h_min 0
_diffrn_reflns_limit_k_max 19
_diffrn_reflns_limit_k_min -1
_diffrn_reflns_limit_l_max 8
_diffrn_reflns_limit_l_min -10
_diffrn_reflns_number 1488
_diffrn_reflns_theta_full 24.99
_diffrn_reflns_theta_max 24.99
_diffrn_reflns_theta_min 2.31
_diffrn_standards_decay_% none
_diffrn_standards_interval_count 100
_diffrn_standards_number 2
_exptl_absorpt_coefficient_mu 3.984
_exptl_absorpt_correction_T_max 0.859
_exptl_absorpt_correction_T_min 0.544
_exptl_absorpt_correction_type empirical
_exptl_crystal_colour colorless
_exptl_crystal_density_diffrn 2.059
_exptl_crystal_density_method 'not measured'
_exptl_crystal_description prismatic
_exptl_crystal_F_000 916
_exptl_crystal_size_max 0.14
_exptl_crystal_size_mid 0.10
_exptl_crystal_size_min 0.08
_refine_diff_density_max 0.899
_refine_diff_density_min -0.542
_refine_diff_density_rms 0.127
_refine_ls_extinction_method none
_refine_ls_goodness_of_fit_ref 1.042
_refine_ls_hydrogen_treatment mixed
_refine_ls_matrix_type fullcycle
_refine_ls_number_parameters 125
_refine_ls_number_reflns 1324
_refine_ls_number_restraints 7
_refine_ls_restrained_S_all 1.042
_refine_ls_R_factor_all 0.0276
_refine_ls_R_factor_gt 0.0263
_refine_ls_shift/su_max 0.010
_refine_ls_shift/su_mean 0.001
_refine_ls_structure_factor_coef Fsqd
_refine_ls_weighting_details 'w=1/[\s^2^(Fo^2^)+(0.0400P)^2^+14.0000P] where P=(Fo^2^+2Fc^2^)/3'
_refine_ls_weighting_scheme calc
_refine_ls_wR_factor_gt 0.0766
_refine_ls_wR_factor_ref 0.0773
_reflns_number_gt 1277
_reflns_number_total 1324
_reflns_threshold_expression >2sigma(I)
_cod_data_source_file cg801138esup3.cif
_cod_data_source_block cesm11a
_cod_depositor_comments
;
The following automatic conversions were performed:

'_symmetry_cell_setting' value 'Monoclinic' changed to 'monoclinic'
according to /home/saulius/struct/CIF-dictionaries/cif_core.dic
dictionary named 'cif_core.dic' version 2.4.2 from 2011-04-26.

Automatic conversion script
Id: cif_fix_values 1891 2012-01-12 08:04:46Z andrius 

The following automatic conversions were performed:

'_refine_ls_weighting_scheme' value 'calc
w=1/[\s^2^(Fo^2^)+(0.0400P)^2^+14.0000P] where P=(Fo^2^+2Fc^2^)/3'
was changed to 'calc'. New tag '_refine_ls_weighting_details' was
created. The value of the new tag was set to
'w=1/[\s^2^(Fo^2^)+(0.0400P)^2^+14.0000P] where P=(Fo^2^+2Fc^2^)/3'.

Automatic conversion script
Id: cif_fix_values 3143 2015-03-26 13:38:13Z robertas 
;
_cod_original_cell_volume 1498.4(3)
_cod_original_sg_symbol_H-M C2/c
_cod_original_formula_sum 'C3 H10 N0.50 O6.50 Sm0.50'
_cod_database_code 4509264

loop_
_symmetry_equiv_pos_as_xyz
'x, y, z'
'x, -y, z+1/2'
'x+1/2, y+1/2, z'
'x+1/2, -y+1/2, z+1/2'
'-x, -y, -z'
'-x, y, -z-1/2'
'-x+1/2, -y+1/2, -z'
'-x+1/2, y+1/2, -z-1/2'

loop_
_atom_site_label
_atom_site_type_symbol
_atom_site_fract_x
_atom_site_fract_y
_atom_site_fract_z
_atom_site_U_iso_or_equiv
_atom_site_adp_type
_atom_site_occupancy
_atom_site_calc_flag
_atom_site_refinement_flags
Sm1 Sm 0.0000 0.370666(19) 0.2500 0.01478(15) Uani 1 d S
O1 O 0.2095(3) 0.3163(2) 0.3099(5) 0.0233(8) Uani 1 d .
O2 O 0.1148(4) 0.4116(2) 0.1023(5) 0.0268(8) Uani 1 d .
O3 O 0.0000 0.5271(4) 0.2500 0.0421(16) Uani 1 d SD
O4 O 0.0536(4) 0.2507(2) 0.4460(5) 0.0258(8) Uani 1 d D
O5 O 0.1583(4) 0.4209(3) 0.5472(6) 0.0376(10) Uani 1 d D
C1 C 0.2065(5) 0.3598(3) 0.1912(7) 0.0209(11) Uani 1 d .
C2 C 0.3122(5) 0.2626(4) 0.0880(8) 0.0334(13) Uani 1 d .
H2A H 0.3284 0.2238 0.1822 0.040 Uiso 1 calc R
H2B H 0.3822 0.2589 0.0706 0.040 Uiso 1 calc R
C3 C 0.3055(6) 0.3507(4) 0.1460(9) 0.0307(12) Uani 1 d .
H3A H 0.3875 0.3655 0.2501 0.037 Uiso 1 calc R
H3B H 0.2869 0.3891 0.0503 0.037 Uiso 1 calc R
H3W H -0.040(9) 0.560(5) 0.147(10) 0.080 Uiso 1 d D
H4A H 0.000(7) 0.209(5) 0.373(11) 0.080 Uiso 1 d D
H4B H 0.144(6) 0.229(6) 0.555(10) 0.080 Uiso 1 d D
H5A H 0.237(7) 0.406(6) 0.634(11) 0.080 Uiso 1 d D
H5B H 0.136(9) 0.475(4) 0.538(13) 0.080 Uiso 1 d D
N1 N 0.4393(11) 0.4539(7) 0.9048(15) 0.040(3) Uani 0.50 d P
O2N O 0.3697(12) 0.4985(7) 0.9248(17) 0.052(3) Uani 0.50 d P
O3N O 0.5508(11) 0.4738(8) 0.9669(17) 0.059(3) Uani 0.50 d P
O1N O 0.4041(5) 0.3901(3) 0.8061(8) 0.0588(16) Uani 1 d .

loop_
_atom_site_aniso_label
_atom_site_aniso_U_11
_atom_site_aniso_U_22
_atom_site_aniso_U_33
_atom_site_aniso_U_23
_atom_site_aniso_U_13
_atom_site_aniso_U_12
Sm1 0.0149(2) 0.0149(2) 0.0147(2) 0.000 0.00807(16) 0.000
O1 0.0196(18) 0.0264(19) 0.0252(19) 0.0068(15) 0.0129(16) 0.0036(15)
O2 0.026(2) 0.029(2) 0.029(2) 0.0100(16) 0.0172(17) 0.0053(16)
O3 0.076(5) 0.018(3) 0.030(3) 0.000 0.026(3) 0.000
O4 0.025(2) 0.0231(19) 0.0245(19) 0.0069(15) 0.0098(17) 0.0019(15)
O5 0.027(2) 0.032(2) 0.031(2) -0.0127(18) 0.0006(18) 0.0041(18)
C1 0.020(3) 0.019(2) 0.023(3) -0.002(2) 0.012(2) -0.0027(19)
C2 0.025(3) 0.046(3) 0.031(3) -0.004(3) 0.017(3) 0.008(3)
C3 0.024(3) 0.037(3) 0.038(3) -0.004(3) 0.021(3) -0.003(2)
N1 0.034(6) 0.038(6) 0.035(6) 0.012(5) 0.008(5) 0.011(5)
O2N 0.057(7) 0.040(5) 0.068(8) -0.004(5) 0.039(7) -0.001(5)
O3N 0.039(6) 0.073(8) 0.058(7) -0.014(6) 0.022(6) -0.003(6)
O1N 0.037(3) 0.040(3) 0.063(3) -0.018(3) 0.003(2) 0.010(2)

loop_
_atom_type_symbol
_atom_type_description
_atom_type_scat_dispersion_real
_atom_type_scat_dispersion_imag
_atom_type_scat_source
C C 0.0033 0.0016 'International Tables Vol C Tables 4.2.6.8 and 6.1.1.4'
H H 0.0000 0.0000 'International Tables Vol C Tables 4.2.6.8 and 6.1.1.4'
O O 0.0106 0.0060 'International Tables Vol C Tables 4.2.6.8 and 6.1.1.4'
Sm Sm -0.1638 3.4418 'International Tables Vol C Tables 4.2.6.8 and 6.1.1.4'
N N 0.0061 0.0033 'International Tables Vol C Tables 4.2.6.8 and 6.1.1.4'

loop_
_geom_angle_atom_site_label_1
_geom_angle_atom_site_label_2
_geom_angle_atom_site_label_3
_geom_angle
_geom_angle_site_symmetry_1
_geom_angle_site_symmetry_3
O5 Sm1 O5 141.2(2) . 6_556
O5 Sm1 O4 141.93(14) . 6_556
O5 Sm1 O4 74.82(15) 6_556 6_556
O5 Sm1 O4 74.82(15) . .
O5 Sm1 O4 141.93(14) 6_556 .
O4 Sm1 O4 75.36(19) 6_556 .
O5 Sm1 O2 73.09(14) . 6_556
O5 Sm1 O2 96.67(15) 6_556 6_556
O4 Sm1 O2 124.53(13) 6_556 6_556
O4 Sm1 O2 81.35(13) . 6_556
O5 Sm1 O2 96.67(15) . .
O5 Sm1 O2 73.09(14) 6_556 .
O4 Sm1 O2 81.35(13) 6_556 .
O4 Sm1 O2 124.53(13) . .
O2 Sm1 O2 149.49(18) 6_556 .
O5 Sm1 O3 70.61(11) . .
O5 Sm1 O3 70.61(11) 6_556 .
O4 Sm1 O3 142.32(10) 6_556 .
O4 Sm1 O3 142.32(10) . .
O2 Sm1 O3 74.75(9) 6_556 .
O2 Sm1 O3 74.75(9) . .
O5 Sm1 O1 119.36(14) . 6_556
O5 Sm1 O1 74.82(14) 6_556 6_556
O4 Sm1 O1 73.84(13) 6_556 6_556
O4 Sm1 O1 74.55(13) . 6_556
O2 Sm1 O1 51.48(12) 6_556 6_556
O2 Sm1 O1 143.51(12) . 6_556
O3 Sm1 O1 110.13(8) . 6_556
O5 Sm1 O1 74.82(14) . .
O5 Sm1 O1 119.36(14) 6_556 .
O4 Sm1 O1 74.55(13) 6_556 .
O4 Sm1 O1 73.84(13) . .
O2 Sm1 O1 143.51(12) 6_556 .
O2 Sm1 O1 51.48(12) . .
O3 Sm1 O1 110.13(8) . .
O1 Sm1 O1 139.74(17) 6_556 .
O5 Sm1 C1 85.88(16) . .
O5 Sm1 C1 96.42(16) 6_556 .
O4 Sm1 C1 75.78(14) 6_556 .
O4 Sm1 C1 98.65(14) . .
O2 Sm1 C1 158.28(14) 6_556 .
O2 Sm1 C1 26.19(14) . .
O3 Sm1 C1 93.45(10) . .
O1 Sm1 C1 149.61(13) 6_556 .
O1 Sm1 C1 25.31(13) . .
O5 Sm1 C1 96.42(16) . 6_556
O5 Sm1 C1 85.88(16) 6_556 6_556
O4 Sm1 C1 98.65(14) 6_556 6_556
O4 Sm1 C1 75.78(14) . 6_556
O2 Sm1 C1 26.19(14) 6_556 6_556
O2 Sm1 C1 158.28(14) . 6_556
O3 Sm1 C1 93.45(10) . 6_556
O1 Sm1 C1 25.31(13) 6_556 6_556
O1 Sm1 C1 149.61(13) . 6_556
C1 Sm1 C1 173.10(19) . 6_556
C1 O1 Sm1 94.2(3) . .
C1 O2 Sm1 94.9(3) . .
Sm1 O3 H3W 125(6) . .
Sm1 O4 H4A 105(6) . .
Sm1 O4 H4B 130(5) . .
H4A O4 H4B 115(7) . .
Sm1 O5 H5A 136(6) . .
Sm1 O5 H5B 101(6) . .
H5A O5 H5B 119(8) . .
O1 C1 O2 119.3(5) . .
O1 C1 C3 121.1(5) . .
O2 C1 C3 119.5(5) . .
O1 C1 Sm1 60.5(3) . .
O2 C1 Sm1 58.9(3) . .
C3 C1 Sm1 175.2(4) . .
C3 C2 C2 111.9(6) . 7
C3 C2 H2A 109.2 . .
C2 C2 H2A 109.2 7 .
C3 C2 H2B 109.2 . .
C2 C2 H2B 109.2 7 .
H2A C2 H2B 107.9 . .
C1 C3 C2 112.6(5) . .
C1 C3 H3A 109.1 . .
C2 C3 H3A 109.1 . .
C1 C3 H3B 109.1 . .
C2 C3 H3B 109.1 . .
H3A C3 H3B 107.8 . .
O2N N1 O3N 120.8(12) . .
O2N N1 O1N 124.7(12) . .
O3N N1 O1N 114.1(12) . .
O3N N1 O3N 81.9(10) . 5_667
O1N N1 O3N 162.9(12) . 5_667
O3N O2N N1 88.8(12) 5_667 .
O2N O3N N1 144.4(15) 5_667 .
O2N O3N N1 50.1(9) 5_667 5_667
N1 O3N N1 98.1(10) . 5_667

loop_
_geom_bond_atom_site_label_1
_geom_bond_atom_site_label_2
_geom_bond_distance
_geom_bond_site_symmetry_2
Sm1 O5 2.426(4) .
Sm1 O5 2.426(4) 6_556
Sm1 O4 2.430(4) 6_556
Sm1 O4 2.430(4) .
Sm1 O2 2.497(4) 6_556
Sm1 O2 2.497(4) .
Sm1 O3 2.509(6) .
Sm1 O1 2.535(4) 6_556
Sm1 O1 2.535(4) .
Sm1 C1 2.905(5) .
Sm1 C1 2.905(5) 6_556
O1 C1 1.245(6) .
O2 C1 1.287(7) .
O3 H3W 0.93(6) .
O4 H4A 0.92(6) .
O4 H4B 1.08(6) .
O5 H5A 0.90(6) .
O5 H5B 0.91(6) .
C1 C3 1.501(8) .
C2 C3 1.521(8) .
C2 C2 1.550(12) 7
C2 H2A 0.9700 .
C2 H2B 0.9700 .
C3 H3A 0.9700 .
C3 H3B 0.9700 .
N1 O2N 1.213(15) .
N1 O3N 1.235(16) .
N1 O1N 1.262(13) .
N1 O3N 1.581(17) 5_667
O2N O3N 1.039(15) 5_667
O3N O2N 1.039(15) 5_667
O3N N1 1.581(17) 5_667

loop_
_geom_torsion_atom_site_label_1
_geom_torsion_atom_site_label_2
_geom_torsion_atom_site_label_3
_geom_torsion_atom_site_label_4
_geom_torsion
_geom_torsion_site_symmetry_1
_geom_torsion_site_symmetry_4
O5 Sm1 O1 C1 -113.5(3) . .
O5 Sm1 O1 C1 27.2(3) 6_556 .
O4 Sm1 O1 C1 89.3(3) 6_556 .
O4 Sm1 O1 C1 168.2(3) . .
O2 Sm1 O1 C1 -142.7(3) 6_556 .
O2 Sm1 O1 C1 -1.8(3) . .
O3 Sm1 O1 C1 -51.3(3) . .
O1 Sm1 O1 C1 128.7(3) 6_556 .
C1 Sm1 O1 C1 170.0(3) 6_556 .
O5 Sm1 O2 C1 66.3(3) . .
O5 Sm1 O2 C1 -152.0(3) 6_556 .
O4 Sm1 O2 C1 -75.3(3) 6_556 .
O4 Sm1 O2 C1 -9.8(4) . .
O2 Sm1 O2 C1 134.1(3) 6_556 .
O3 Sm1 O2 C1 134.1(3) . .
O1 Sm1 O2 C1 -122.6(3) 6_556 .
O1 Sm1 O2 C1 1.8(3) . .
C1 Sm1 O2 C1 -167.0(4) 6_556 .
Sm1 O1 C1 O2 3.2(5) . .
Sm1 O1 C1 C3 -174.8(4) . .
Sm1 O2 C1 O1 -3.3(5) . .
Sm1 O2 C1 C3 174.7(4) . .
O5 Sm1 C1 O1 62.5(3) . .
O5 Sm1 C1 O1 -156.4(3) 6_556 .
O4 Sm1 C1 O1 -83.8(3) 6_556 .
O4 Sm1 C1 O1 -11.4(3) . .
O2 Sm1 C1 O1 76.9(5) 6_556 .
O2 Sm1 C1 O1 176.7(5) . .
O3 Sm1 C1 O1 132.8(3) . .
O1 Sm1 C1 O1 -85.6(5) 6_556 .
O5 Sm1 C1 O2 -114.2(3) . .
O5 Sm1 C1 O2 26.9(3) 6_556 .
O4 Sm1 C1 O2 99.4(3) 6_556 .
O4 Sm1 C1 O2 171.8(3) . .
O2 Sm1 C1 O2 -99.9(6) 6_556 .
O3 Sm1 C1 O2 -44.0(3) . .
O1 Sm1 C1 O2 97.7(4) 6_556 .
O1 Sm1 C1 O2 -176.7(5) . .
O1 C1 C3 C2 58.3(7) . .
O2 C1 C3 C2 -119.7(6) . .
C2 C2 C3 C1 63.9(8) 7 .
O3N N1 O2N O3N -20.9(19) . 5_667
O1N N1 O2N O3N 167.1(13) . 5_667
O2N N1 O3N O2N 38(3) . 5_667
O1N N1 O3N O2N -149(2) . 5_667
O3N N1 O3N O2N 24(2) 5_667 5_667
O2N N1 O3N N1 13.7(13) . 5_667
O1N N1 O3N N1 -173.5(11) . 5_667
O3N N1 O3N N1 0.000(2) 5_667 5_667
